data_2214161
loop_
_publ_author_name
'Ben Amor, Fatma'
'Jmour, Asma'
'Driss, Ahmed'
'Rezgui, Farhat'

_publ_section_title
;
 Ethyle
 4-bromo-3-hydroxy-5,6,7,8-t\'etrahydronaphtal\`ene-2-carboxylate
;
_journal_coeditor_code DN2193
_journal_issue 7
_journal_name_full 'Acta Crystallographica Section E'
_journal_page_first o3314
_journal_page_last o3314
_journal_paper_doi 10.1107/S1600536807029777
_journal_volume 63
_journal_year 2007
_chemical_formula_iupac 'C13 H15 Br O3'
_chemical_formula_moiety 'C13 H15 Br O3'
_chemical_formula_sum 'C13 H15 Br O3'
_chemical_formula_weight 299.16
_chemical_name_systematic
;
Ethyl 4-bromo-3-hydroxy-5,6,7,8-tetrahydronaphthalene-2-carboxylate
;
_space_group_IT_number 12
_symmetry_cell_setting monoclinic
_symmetry_space_group_name_Hall '-C 2y'
_symmetry_space_group_name_H-M 'C 1 2/m 1'
_atom_sites_solution_hydrogens geom
_atom_sites_solution_primary direct
_atom_sites_solution_secondary difmap
_audit_creation_method SHELXL97
_cell_angle_alpha 90.00
_cell_angle_beta 114.77(3)
_cell_angle_gamma 90.00
_cell_formula_units_Z 4
_cell_length_a 20.840(6)
_cell_length_b 7.141(3)
_cell_length_c 9.364(3)
_cell_measurement_reflns_used 25
_cell_measurement_temperature 298(2)
_cell_measurement_theta_max 14.73
_cell_measurement_theta_min 10.48
_cell_volume 1265.3(8)
_computing_cell_refinement 'CAD-4 EXPRESS'
_computing_data_collection 'CAD-4 EXPRESS (Enraf--Nonius, 1994)'
_computing_data_reduction 'XCAD4 (Harms & Wocadlo, 1995)'
_computing_molecular_graphics 'DIAMOND (Brandenburg, 1998)'
_computing_publication_material SHELXL97
_computing_structure_refinement 'SHELXL97 (Sheldrick, 1997)'
_computing_structure_solution 'SHELXS97 (Sheldrick, 1997)'
_diffrn_ambient_temperature 298(2)
_diffrn_measured_fraction_theta_full 1.000
_diffrn_measured_fraction_theta_max 1.000
_diffrn_measurement_device_type 'Enraf--Nonius CAD-4'
_diffrn_measurement_method \w/2\q
_diffrn_radiation_monochromator graphite
_diffrn_radiation_source 'fine-focus sealed tube'
_diffrn_radiation_type MoK\a
_diffrn_radiation_wavelength 0.71073
_diffrn_reflns_av_R_equivalents 0.0130
_diffrn_reflns_av_sigmaI/netI 0.0208
_diffrn_reflns_limit_h_max 24
_diffrn_reflns_limit_h_min -26
_diffrn_reflns_limit_k_max 9
_diffrn_reflns_limit_k_min -1
_diffrn_reflns_limit_l_max 11
_diffrn_reflns_limit_l_min 0
_diffrn_reflns_number 3614
_diffrn_reflns_theta_full 26.97
_diffrn_reflns_theta_max 26.97
_diffrn_reflns_theta_min 2.15
_diffrn_standards_decay_% 4
_diffrn_standards_interval_time 120
_diffrn_standards_number 2
_exptl_absorpt_coefficient_mu 3.242
_exptl_absorpt_correction_T_max 0.9995
_exptl_absorpt_correction_T_min 0.5669
_exptl_absorpt_correction_type psi-scan
_exptl_absorpt_process_details '(North <i>et al.</i>,  1968)'
_exptl_crystal_colour colourless
_exptl_crystal_density_diffrn 1.570
_exptl_crystal_density_method 'not measured'
_exptl_crystal_description plate
_exptl_crystal_F_000 608
_exptl_crystal_size_max 0.40
_exptl_crystal_size_mid 0.10
_exptl_crystal_size_min 0.10
_refine_diff_density_max 0.589
_refine_diff_density_min -0.307
_refine_ls_extinction_method none
_refine_ls_goodness_of_fit_ref 1.145
_refine_ls_hydrogen_treatment constr
_refine_ls_matrix_type full
_refine_ls_number_parameters 109
_refine_ls_number_reflns 1483
_refine_ls_number_restraints 0
_refine_ls_restrained_S_all 1.145
_refine_ls_R_factor_all 0.0751
_refine_ls_R_factor_gt 0.0470
_refine_ls_shift/su_max 0.002
_refine_ls_shift/su_mean 0.000
_refine_ls_structure_factor_coef Fsqd
_refine_ls_weighting_details 'calc w = 1/[\s^2^(Fo^2^)+(0.051P)^2^+1.9759P] where P=(Fo^2^+2Fc^2^)/3'
_refine_ls_weighting_scheme calc
_refine_ls_wR_factor_gt 0.1045
_refine_ls_wR_factor_ref 0.1197
_reflns_number_gt 1070
_reflns_number_total 1483
_reflns_threshold_expression I>2\s(I)
_cod_data_source_file dn2193.cif
_cod_data_source_block I
_cod_original_sg_symbol_H-M 'C 2/m'
_cod_database_code 2214161
_cod_database_fobs_code 2214161

loop_
_symmetry_equiv_pos_as_xyz
'x, y, z'
'-x, y, -z'
'x+1/2, y+1/2, z'
'-x+1/2, y+1/2, -z'
'-x, -y, -z'
'x, -y, z'
'-x+1/2, -y+1/2, -z'
'x+1/2, -y+1/2, z'

loop_
_atom_site_type_symbol
_atom_site_label
_atom_site_fract_x
_atom_site_fract_y
_atom_site_fract_z
_atom_site_U_iso_or_equiv
_atom_site_adp_type
_atom_site_calc_flag
_atom_site_refinement_flags
_atom_site_occupancy
_atom_site_disorder_assembly
_atom_site_disorder_group
Br Br1 0.59010(3) 0.5000 0.98075(8) 0.0748(3) Uani d S 1 . .
O O1 0.8758(2) 0.5000 1.3330(4) 0.0636(10) Uani d S 1 . .
O O2 0.92499(17) 0.5000 1.1618(4) 0.0572(9) Uani d S 1 . .
O O3 0.7377(2) 0.5000 1.2234(4) 0.0630(10) Uani d S 1 . .
H H3 0.7785 0.5000 1.2911 0.076 Uiso calc SR 1 . .
C C1 0.7968(2) 0.5000 0.9059(5) 0.0468(11) Uani d S 1 . .
H H1 0.8385 0.5000 0.8924 0.056 Uiso calc SR 1 . .
C C2 0.8008(2) 0.5000 1.0587(5) 0.0417(10) Uani d S 1 . .
C C3 0.7380(3) 0.5000 1.0790(5) 0.0449(11) Uani d S 1 . .
C C4 0.6740(2) 0.5000 0.9467(6) 0.0445(11) Uani d S 1 . .
C C5 0.5989(2) 0.5000 0.6514(6) 0.0544(12) Uani d S 1 . .
H H5A 0.5761 0.3798 0.6447 0.065 Uiso calc PR 0.50 A .
H H5B 0.5689 0.5955 0.6655 0.065 Uiso calc PR 0.50 . .
C C6 0.6056(4) 0.536(5) 0.4988(8) 0.084(10) Uani d P 0.50 A -1
H H6A 0.5871 0.4255 0.4348 0.101 Uiso calc PR 0.50 A -1
H H6B 0.5726 0.6367 0.4470 0.101 Uiso calc PR 0.50 A -1
C C7 0.6621(3) 0.5774(12) 0.4855(7) 0.062(2) Uani d P 0.50 A -1
H H7A 0.6656 0.7128 0.4853 0.074 Uiso calc PR 0.50 A -1
H H7B 0.6572 0.5338 0.3834 0.074 Uiso calc PR 0.50 A -1
C C8 0.7335(3) 0.5000 0.6118(6) 0.0624(15) Uani d S 1 . .
H H8A 0.7408 0.3734 0.5841 0.075 Uiso calc PR 0.50 A .
H H8B 0.7722 0.5770 0.6136 0.075 Uiso calc PR 0.50 . .
C C9 0.7332(2) 0.5000 0.7743(5) 0.0432(10) Uani d S 1 A .
C C10 0.6699(2) 0.5000 0.7937(5) 0.0422(10) Uani d S 1 A .
C C11 0.8699(3) 0.5000 1.1980(6) 0.0492(11) Uani d S 1 . .
C C12 0.9947(3) 0.5000 1.2930(6) 0.0611(14) Uani d S 1 . .
H H12A 1.0005 0.3897 1.3578 0.073 Uiso calc PR 0.50 . .
H H12B 1.0005 0.6103 1.3578 0.073 Uiso calc PR 0.50 . .
C C13 1.0479(3) 0.5000 1.2249(7) 0.085(2) Uani d S 1 . .
H H13A 1.0946 0.5000 1.3084 0.127 Uiso calc SR 1 . .
H H13B 1.0416 0.6098 1.1613 0.127 Uiso calc PR 0.50 . .
H H13C 1.0416 0.3902 1.1613 0.127 Uiso calc PR 0.50 . .

loop_
_atom_site_aniso_label
_atom_site_aniso_U_11
_atom_site_aniso_U_22
_atom_site_aniso_U_33
_atom_site_aniso_U_12
_atom_site_aniso_U_13
_atom_site_aniso_U_23
Br1 0.0585(4) 0.0930(5) 0.0924(5) 0.000 0.0507(3) 0.000
O1 0.066(2) 0.083(3) 0.0402(18) 0.000 0.0209(17) 0.000
O2 0.0413(17) 0.083(3) 0.0418(18) 0.000 0.0119(14) 0.000
O3 0.067(2) 0.080(3) 0.054(2) 0.000 0.0383(18) 0.000
C1 0.041(2) 0.055(3) 0.047(2) 0.000 0.020(2) 0.000
C2 0.047(2) 0.038(2) 0.042(2) 0.000 0.021(2) 0.000
C3 0.056(3) 0.034(2) 0.054(3) 0.000 0.032(2) 0.000
C4 0.043(2) 0.038(2) 0.061(3) 0.000 0.031(2) 0.000
C5 0.035(2) 0.060(3) 0.066(3) 0.000 0.018(2) 0.000
C6 0.049(4) 0.13(3) 0.054(4) 0.023(9) 0.006(3) 0.021(9)
C7 0.051(4) 0.085(6) 0.042(3) 0.000(4) 0.013(3) 0.002(3)
C8 0.048(3) 0.099(4) 0.040(2) 0.000 0.018(2) 0.000
C9 0.040(2) 0.049(3) 0.043(2) 0.000 0.020(2) 0.000
C10 0.040(2) 0.034(2) 0.054(3) 0.000 0.021(2) 0.000
C11 0.054(3) 0.047(3) 0.045(3) 0.000 0.019(2) 0.000
C12 0.048(3) 0.082(4) 0.042(3) 0.000 0.008(2) 0.000
C13 0.045(3) 0.140(7) 0.058(3) 0.000 0.011(3) 0.000

loop_
_atom_type_symbol
_atom_type_description
_atom_type_scat_dispersion_real
_atom_type_scat_dispersion_imag
_atom_type_scat_source
C C 0.0033 0.0016 'International Tables Vol C Tables 4.2.6.8 and 6.1.1.4'
H H 0.0000 0.0000 'International Tables Vol C Tables 4.2.6.8 and 6.1.1.4'
Br Br -0.2901 2.4595 'International Tables Vol C Tables 4.2.6.8 and 6.1.1.4'
O O 0.0106 0.0060 'International Tables Vol C Tables 4.2.6.8 and 6.1.1.4'

loop_
_geom_angle_atom_site_label_1
_geom_angle_atom_site_label_2
_geom_angle_atom_site_label_3
_geom_angle_site_symmetry_1
_geom_angle_site_symmetry_3
_geom_angle
C11 O2 C12 . . 116.7(4)
C3 O3 H3 . . 109.5
C9 C1 C2 . . 122.6(4)
C9 C1 H1 . . 118.7
C2 C1 H1 . . 118.7
C1 C2 C3 . . 118.7(4)
C1 C2 C11 . . 121.4(4)
C3 C2 C11 . . 119.9(4)
O3 C3 C4 . . 119.0(4)
O3 C3 C2 . . 122.1(4)
C4 C3 C2 . . 118.8(4)
C3 C4 C10 . . 122.5(4)
C3 C4 Br1 . . 117.2(3)
C10 C4 Br1 . . 120.3(3)
C6 C5 C6 6_565 . 20(3)
C6 C5 C10 6_565 . 112.7(4)
C6 C5 C10 . . 112.7(4)
C6 C5 H5A 6_565 . 91.3
C6 C5 H5A . . 109.1
C10 C5 H5A . . 109.1
C6 C5 H5B 6_565 . 124.6
C6 C5 H5B . . 109.1
C10 C5 H5B . . 109.1
H5A C5 H5B . . 107.8
C7 C6 C5 . . 126.0(6)
C7 C6 H6A . . 105.8
C5 C6 H6A . . 105.8
C7 C6 H6B . . 105.8
C5 C6 H6B . . 105.8
H6A C6 H6B . . 106.2
C6 C7 C8 . . 118.2(11)
C6 C7 H7A . . 107.8
C8 C7 H7A . . 107.8
C6 C7 H7B . . 107.8
C8 C7 H7B . . 107.8
H7A C7 H7B . . 107.1
C9 C8 C7 . 6_565 110.7(4)
C9 C8 C7 . . 110.7(4)
C7 C8 C7 6_565 . 41.4(6)
C9 C8 H8A . . 109.5
C7 C8 H8A 6_565 . 71.0
C7 C8 H8A . . 109.5
C9 C8 H8B . . 109.5
C7 C8 H8B 6_565 . 137.3
C7 C8 H8B . . 109.5
H8A C8 H8B . . 108.1
C1 C9 C10 . . 119.1(4)
C1 C9 C8 . . 119.2(4)
C10 C9 C8 . . 121.7(4)
C4 C10 C9 . . 118.3(4)
C4 C10 C5 . . 121.2(4)
C9 C10 C5 . . 120.6(4)
O1 C11 O2 . . 122.9(5)
O1 C11 C2 . . 123.5(5)
O2 C11 C2 . . 113.6(4)
O2 C12 C13 . . 107.2(4)
O2 C12 H12A . . 110.3
C13 C12 H12A . . 110.3
O2 C12 H12B . . 110.3
C13 C12 H12B . . 110.3
H12A C12 H12B . . 108.5
C12 C13 H13A . . 109.5
C12 C13 H13B . . 109.5
H13A C13 H13B . . 109.5
C12 C13 H13C . . 109.5
H13A C13 H13C . . 109.5
H13B C13 H13C . . 109.5

loop_
_geom_bond_atom_site_label_1
_geom_bond_atom_site_label_2
_geom_bond_site_symmetry_2
_geom_bond_distance
Br1 C4 . 1.905(4)
O1 C11 . 1.218(6)
O2 C11 . 1.327(6)
O2 C12 . 1.457(6)
O3 C3 . 1.356(5)
O3 H3 . 0.8200
C1 C9 . 1.380(7)
C1 C2 . 1.397(6)
C1 H1 . 0.9300
C2 C3 . 1.399(6)
C2 C11 . 1.483(7)
C3 C4 . 1.388(7)
C4 C10 . 1.399(6)
C5 C6 6_565 1.516(10)
C5 C6 . 1.516(10)
C5 C10 . 1.520(7)
C5 H5A . 0.9700
C5 H5B . 0.9700
C6 C7 . 1.268(12)
C6 H6A . 0.9700
C6 H6B . 0.9700
C7 C8 . 1.563(8)
C7 H7A . 0.9700
C7 H7B . 0.9700
C8 C9 . 1.525(6)
C8 C7 6_565 1.563(8)
C8 H8A . 0.9700
C8 H8B . 0.9700
C9 C10 . 1.405(6)
C12 C13 . 1.492(8)
C12 H12A . 0.9700
C12 H12B . 0.9700
C13 H13A . 0.9600
C13 H13B . 0.9600
C13 H13C . 0.9600

loop_
_geom_hbond_atom_site_label_D
_geom_hbond_atom_site_label_H
_geom_hbond_atom_site_label_A
_geom_hbond_distance_DH
_geom_hbond_distance_HA
_geom_hbond_distance_DA
_geom_hbond_angle_DHA
O3 H3 O1 0.82 1.90 2.620(5) 146.3
